data_2225963
loop_
_publ_author_name
'Dong, Gui-Ying'
'Fan, Li-Hua'
'Yang, Li-Xia'
'Khan, Islam Ullah'

_publ_section_title
;
 Aqua(1<i>H</i>-benzimidazole-\k<i>N</i>^3^)(pyridine-2,6-dicarboxylato-\k^3^<i>O</i>^2^,<i>N</i>,<i>O</i>^6^)copper(II)
 0.75-hydrate
;
_journal_coeditor_code RK2200
_journal_issue 5
_journal_name_full 'Acta Crystallographica Section E'
_journal_page_first m532
_journal_paper_doi 10.1107/S160053681001353X
_journal_volume 66
_journal_year 2010
_chemical_formula_iupac '[Cu (C7 H3 N O4) (C7 H6 N2) (H2 O)], 0.75H2 O'
_chemical_formula_moiety 'C14 H11 Cu N3 O5, 0.75(H2 O)'
_chemical_formula_sum 'C14 H12.5 Cu N3 O5.75'
_chemical_formula_weight 378.32
_chemical_name_systematic
;
Aqua(1<i>H</i>-benzimidazole-\k<i>N</i>^3^)(pyridine-2,6-dicarboxylato-
\k^3^<i>O</i>^2^,<i>N</i>,<i>O</i>^6^)copper(II) 0.75-hydrate
;
_space_group_IT_number 14
_symmetry_cell_setting monoclinic
_symmetry_space_group_name_Hall '-P 2yn'
_symmetry_space_group_name_H-M 'P 1 21/n 1'
_atom_sites_solution_hydrogens geom
_atom_sites_solution_primary direct
_atom_sites_solution_secondary difmap
_audit_creation_method SHELXL-97
_cell_angle_alpha 90.00
_cell_angle_beta 97.78(3)
_cell_angle_gamma 90.00
_cell_formula_units_Z 4
_cell_length_a 8.6388(17)
_cell_length_b 17.692(4)
_cell_length_c 9.783(2)
_cell_measurement_reflns_used 2800
_cell_measurement_temperature 295(2)
_cell_measurement_theta_max 20.58
_cell_measurement_theta_min 4.36
_cell_volume 1481.4(5)
_computing_cell_refinement 'SAINT (Bruker, 1999)'
_computing_data_collection 'SMART (Bruker, 1998)'
_computing_data_reduction 'SAINT (Bruker, 1999)'
_computing_molecular_graphics 'SHELXTL (Sheldrick, 2008)'
_computing_publication_material 'SHELXTL (Sheldrick, 2008)'
_computing_structure_refinement 'SHELXL97 (Sheldrick, 2008)'
_computing_structure_solution 'SHELXS97 (Sheldrick, 2008)'
_diffrn_ambient_temperature 295(2)
_diffrn_measured_fraction_theta_full 0.998
_diffrn_measured_fraction_theta_max 0.998
_diffrn_measurement_device_type 'Bruker SMART CCD area-detector'
_diffrn_measurement_method '\f and \w scans'
_diffrn_radiation_monochromator graphite
_diffrn_radiation_source 'fine--focus sealed tube'
_diffrn_radiation_type MoK\a
_diffrn_radiation_wavelength 0.71073
_diffrn_reflns_av_R_equivalents 0.0622
_diffrn_reflns_av_sigmaI/netI 0.0445
_diffrn_reflns_limit_h_max 10
_diffrn_reflns_limit_h_min -10
_diffrn_reflns_limit_k_max 21
_diffrn_reflns_limit_k_min -21
_diffrn_reflns_limit_l_max 11
_diffrn_reflns_limit_l_min -11
_diffrn_reflns_number 12842
_diffrn_reflns_theta_full 25.02
_diffrn_reflns_theta_max 25.02
_diffrn_reflns_theta_min 3.12
_diffrn_standards_number 0
_exptl_absorpt_coefficient_mu 1.510
_exptl_absorpt_correction_T_max 0.759
_exptl_absorpt_correction_T_min 0.677
_exptl_absorpt_correction_type multi-scan
_exptl_absorpt_process_details '(<i>SADABS</i>; Sheldrick, 1996)'
_exptl_crystal_colour blue
_exptl_crystal_density_diffrn 1.696
_exptl_crystal_density_method 'not measured'
_exptl_crystal_description block
_exptl_crystal_F_000 770
_exptl_crystal_size_max 0.26
_exptl_crystal_size_mid 0.24
_exptl_crystal_size_min 0.18
_refine_diff_density_max 0.630
_refine_diff_density_min -0.295
_refine_ls_extinction_method none
_refine_ls_goodness_of_fit_ref 1.231
_refine_ls_hydrogen_treatment constr
_refine_ls_matrix_type full
_refine_ls_number_parameters 218
_refine_ls_number_reflns 2614
_refine_ls_number_restraints 0
_refine_ls_restrained_S_all 1.231
_refine_ls_R_factor_all 0.0668
_refine_ls_R_factor_gt 0.0489
_refine_ls_shift/su_max 0.000
_refine_ls_shift/su_mean 0.000
_refine_ls_structure_factor_coef Fsqd
_refine_ls_weighting_details 'calc w=1/[\s^2^(Fo^2^)+(0.0321P)^2^+1.3817P] where P=(Fo^2^+2Fc^2^)/3'
_refine_ls_weighting_scheme calc
_refine_ls_wR_factor_gt 0.0977
_refine_ls_wR_factor_ref 0.1026
_reflns_number_gt 2108
_reflns_number_total 2614
_reflns_threshold_expression I>2\s(I)
_cod_data_source_file rk2200.cif
_cod_data_source_block I
_cod_original_cell_volume 1481.5(5)
_cod_original_sg_symbol_H-M 'P 21/n'
_cod_original_formula_sum 'C14 H12.5 Cu1 N3 O5.75 '
_cod_database_code 2225963
_cod_database_fobs_code 2225963

loop_
_symmetry_equiv_pos_as_xyz
'x, y, z'
'-x+1/2, y+1/2, -z+1/2'
'-x, -y, -z'
'x-1/2, -y-1/2, z-1/2'

loop_
_atom_site_type_symbol
_atom_site_label
_atom_site_fract_x
_atom_site_fract_y
_atom_site_fract_z
_atom_site_U_iso_or_equiv
_atom_site_adp_type
_atom_site_calc_flag
_atom_site_refinement_flags
_atom_site_occupancy
_atom_site_disorder_assembly
_atom_site_disorder_group
Cu Cu1 0.21983(5) 0.15993(3) 0.91593(5) 0.03235(18) Uani d . 1 . .
O O1W 0.1635(3) 0.14651(17) 1.1317(3) 0.0490(8) Uani d . 1 . .
H H1A 0.1016 0.1119 1.1510 0.074 Uiso d R 1 . .
H H1B 0.2504 0.1412 1.1831 0.074 Uiso d R 1 . .
O O1 0.2325(3) 0.04517(15) 0.8889(3) 0.0428(8) Uani d . 1 . .
O O2 0.0796(3) -0.05328(15) 0.8281(3) 0.0468(8) Uani d . 1 . .
O O3 -0.0676(3) 0.33244(15) 0.8066(3) 0.0379(7) Uani d . 1 . .
O O4 0.1407(3) 0.26612(14) 0.8944(3) 0.0348(7) Uani d . 1 . .
N N1 0.0128(3) 0.14008(17) 0.8315(3) 0.0272(7) Uani d . 1 . .
N N2 0.4407(4) 0.17683(17) 0.9703(3) 0.0325(8) Uani d . 1 . .
N N3 0.6752(4) 0.14636(19) 1.0717(4) 0.0381(9) Uani d . 1 . .
H H3A 0.7523 0.1188 1.1072 0.046 Uiso calc R 1 . .
C C1 0.1030(4) 0.0149(2) 0.8435(4) 0.0343(10) Uani d . 1 . .
C C2 -0.0305(4) 0.0691(2) 0.8052(4) 0.0290(9) Uani d . 1 . .
C C3 -0.1796(4) 0.0531(2) 0.7462(4) 0.0380(10) Uani d . 1 . .
H H3 -0.2121 0.0035 0.7291 0.046 Uiso calc R 1 . .
C C4 -0.2802(5) 0.1129(2) 0.7127(5) 0.0433(12) Uani d . 1 . .
H H4 -0.3820 0.1035 0.6720 0.052 Uiso calc R 1 . .
C C5 -0.2321(4) 0.1860(2) 0.7386(4) 0.0359(10) Uani d . 1 . .
H H5A -0.2998 0.2263 0.7154 0.043 Uiso calc R 1 . .
C C6 -0.0812(4) 0.1984(2) 0.7998(4) 0.0279(9) Uani d . 1 . .
C C7 0.0006(4) 0.2725(2) 0.8364(4) 0.0288(9) Uani d . 1 . .
C C8 0.5344(4) 0.1218(2) 1.0185(4) 0.0365(10) Uani d . 1 . .
H H8 0.5055 0.0712 1.0158 0.044 Uiso calc R 1 . .
C C9 0.6754(4) 0.2233(2) 1.0597(4) 0.0314(9) Uani d . 1 . .
C C10 0.7901(5) 0.2770(3) 1.1004(4) 0.0418(11) Uani d . 1 . .
H H10 0.8885 0.2636 1.1444 0.050 Uiso calc R 1 . .
C C11 0.7497(5) 0.3500(3) 1.0722(5) 0.0472(12) Uani d . 1 . .
H H11 0.8222 0.3878 1.0993 0.057 Uiso calc R 1 . .
C C12 0.6032(5) 0.3706(3) 1.0040(5) 0.0448(11) Uani d . 1 . .
H H12 0.5818 0.4213 0.9849 0.054 Uiso calc R 1 . .
C C13 0.4908(5) 0.3176(2) 0.9650(4) 0.0361(10) Uani d . 1 . .
H H13 0.3930 0.3315 0.9204 0.043 Uiso calc R 1 . .
C C14 0.5275(4) 0.2424(2) 0.9940(4) 0.0284(9) Uani d . 1 . .
O O2W 0.0560(6) 0.4772(2) 0.8653(7) 0.100(2) Uani d P 0.75 . .
H H2A 0.0357 0.4379 0.8162 0.150 Uiso d PR 0.75 . .
H H2B 0.0004 0.4956 0.9225 0.150 Uiso d PR 0.75 . .

loop_
_atom_site_aniso_label
_atom_site_aniso_U_11
_atom_site_aniso_U_22
_atom_site_aniso_U_33
_atom_site_aniso_U_12
_atom_site_aniso_U_13
_atom_site_aniso_U_23
Cu1 0.0228(3) 0.0257(3) 0.0449(3) -0.0002(2) -0.0085(2) -0.0006(2)
O1W 0.0418(17) 0.055(2) 0.0454(19) -0.0227(15) -0.0100(14) 0.0104(15)
O1 0.0249(15) 0.0278(16) 0.071(2) 0.0008(12) -0.0099(15) -0.0021(14)
O2 0.0299(16) 0.0238(16) 0.082(2) -0.0006(13) -0.0096(15) 0.0019(15)
O3 0.0376(16) 0.0255(15) 0.0480(18) 0.0073(13) -0.0035(13) 0.0005(13)
O4 0.0279(15) 0.0263(15) 0.0464(18) 0.0003(12) -0.0094(13) -0.0017(13)
N1 0.0238(17) 0.0281(19) 0.0279(18) 0.0004(14) -0.0031(14) 0.0008(14)
N2 0.0261(17) 0.0265(19) 0.043(2) 0.0012(14) -0.0033(15) -0.0018(15)
N3 0.0241(18) 0.035(2) 0.052(2) 0.0056(15) -0.0041(16) 0.0006(17)
C1 0.026(2) 0.030(2) 0.045(3) -0.0004(18) -0.0036(19) 0.0017(19)
C2 0.025(2) 0.026(2) 0.035(2) 0.0017(17) 0.0005(17) 0.0020(17)
C3 0.026(2) 0.031(2) 0.054(3) -0.0034(18) -0.004(2) -0.002(2)
C4 0.022(2) 0.042(3) 0.062(3) 0.0002(19) -0.009(2) 0.000(2)
C5 0.024(2) 0.031(2) 0.050(3) 0.0070(18) -0.0034(19) 0.0034(19)
C6 0.028(2) 0.028(2) 0.027(2) 0.0034(18) 0.0009(17) 0.0007(17)
C7 0.031(2) 0.031(2) 0.024(2) 0.0020(18) 0.0024(18) -0.0017(17)
C8 0.027(2) 0.031(2) 0.048(3) 0.0026(19) -0.005(2) -0.001(2)
C9 0.024(2) 0.036(2) 0.033(2) -0.0030(18) 0.0014(18) -0.0016(18)
C10 0.026(2) 0.051(3) 0.048(3) -0.005(2) 0.002(2) -0.007(2)
C11 0.036(3) 0.051(3) 0.055(3) -0.019(2) 0.008(2) -0.008(2)
C12 0.053(3) 0.033(2) 0.050(3) -0.007(2) 0.012(2) 0.003(2)
C13 0.032(2) 0.035(2) 0.041(3) -0.0020(19) 0.0032(19) 0.0050(19)
C14 0.025(2) 0.031(2) 0.030(2) -0.0026(17) 0.0050(17) -0.0011(17)
O2W 0.102(4) 0.026(3) 0.169(6) -0.016(3) 0.001(4) -0.020(3)

loop_
_atom_type_symbol
_atom_type_description
_atom_type_scat_dispersion_real
_atom_type_scat_dispersion_imag
_atom_type_scat_source
C C 0.0033 0.0016 'International Tables Vol C Tables 4.2.6.8 and 6.1.1.4'
H H 0.0000 0.0000 'International Tables Vol C Tables 4.2.6.8 and 6.1.1.4'
N N 0.0061 0.0033 'International Tables Vol C Tables 4.2.6.8 and 6.1.1.4'
O O 0.0106 0.0060 'International Tables Vol C Tables 4.2.6.8 and 6.1.1.4'
Cu Cu 0.3201 1.2651 'International Tables Vol C Tables 4.2.6.8 and 6.1.1.4'

loop_
_geom_angle_atom_site_label_1
_geom_angle_atom_site_label_2
_geom_angle_atom_site_label_3
_geom_angle_site_symmetry_1
_geom_angle_site_symmetry_3
_geom_angle
_geom_angle_publ_flag
N1 Cu1 N2 . . 169.98(14) ?
N1 Cu1 O4 . . 80.76(12) ?
N2 Cu1 O4 . . 101.21(12) ?
N1 Cu1 O1 . . 79.88(12) ?
N2 Cu1 O1 . . 96.93(12) ?
O4 Cu1 O1 . . 159.86(10) ?
N1 Cu1 O1W . . 94.52(12) ?
N2 Cu1 O1W . . 95.10(13) ?
O4 Cu1 O1W . . 94.81(11) ?
O1 Cu1 O1W . . 92.20(12) ?
Cu1 O1W H1A . . 120.5 ?
Cu1 O1W H1B . . 106.3 ?
H1A O1W H1B . . 108.7 ?
C1 O1 Cu1 . . 113.8(2) ?
C7 O4 Cu1 . . 114.9(2) ?
C6 N1 C2 . . 123.0(3) ?
C6 N1 Cu1 . . 118.0(3) ?
C2 N1 Cu1 . . 119.0(3) ?
C8 N2 C14 . . 105.5(3) ?
C8 N2 Cu1 . . 121.5(3) ?
C14 N2 Cu1 . . 131.9(3) ?
C8 N3 C9 . . 107.7(3) ?
C8 N3 H3A . . 126.2 ?
C9 N3 H3A . . 126.2 ?
O2 C1 O1 . . 125.5(4) ?
O2 C1 C2 . . 119.1(3) ?
O1 C1 C2 . . 115.4(3) ?
N1 C2 C3 . . 120.2(4) ?
N1 C2 C1 . . 111.6(3) ?
C3 C2 C1 . . 128.2(4) ?
C2 C3 C4 . . 117.9(4) ?
C2 C3 H3 . . 121.1 ?
C4 C3 H3 . . 121.1 ?
C5 C4 C3 . . 120.9(4) ?
C5 C4 H4 . . 119.5 ?
C3 C4 H4 . . 119.5 ?
C4 C5 C6 . . 118.4(4) ?
C4 C5 H5A . . 120.8 ?
C6 C5 H5A . . 120.8 ?
N1 C6 C5 . . 119.5(4) ?
N1 C6 C7 . . 111.7(3) ?
C5 C6 C7 . . 128.8(4) ?
O3 C7 O4 . . 125.4(4) ?
O3 C7 C6 . . 120.0(3) ?
O4 C7 C6 . . 114.6(3) ?
N2 C8 N3 . . 112.7(4) ?
N2 C8 H8 . . 123.7 ?
N3 C8 H8 . . 123.7 ?
N3 C9 C14 . . 105.7(3) ?
N3 C9 C10 . . 131.7(4) ?
C14 C9 C10 . . 122.7(4) ?
C11 C10 C9 . . 116.0(4) ?
C11 C10 H10 . . 122.0 ?
C9 C10 H10 . . 122.0 ?
C10 C11 C12 . . 122.4(4) ?
C10 C11 H11 . . 118.8 ?
C12 C11 H11 . . 118.8 ?
C13 C12 C11 . . 121.3(4) ?
C13 C12 H12 . . 119.3 ?
C11 C12 H12 . . 119.3 ?
C12 C13 C14 . . 117.8(4) ?
C12 C13 H13 . . 121.1 ?
C14 C13 H13 . . 121.1 ?
N2 C14 C9 . . 108.4(3) ?
N2 C14 C13 . . 131.8(4) ?
C9 C14 C13 . . 119.8(4) ?
H2A O2W H2B . . 126.4 ?

loop_
_geom_bond_atom_site_label_1
_geom_bond_atom_site_label_2
_geom_bond_site_symmetry_2
_geom_bond_distance
_geom_bond_publ_flag
Cu1 N1 . 1.898(3) ?
Cu1 N2 . 1.934(3) ?
Cu1 O4 . 2.001(3) ?
Cu1 O1 . 2.052(3) ?
Cu1 O1W . 2.242(3) ?
O1W H1A . 0.8500 ?
O1W H1B . 0.8500 ?
O1 C1 . 1.265(4) ?
O2 C1 . 1.229(5) ?
O3 C7 . 1.229(4) ?
O4 C7 . 1.270(4) ?
N1 C6 . 1.324(5) ?
N1 C2 . 1.325(5) ?
N2 C8 . 1.312(5) ?
N2 C14 . 1.384(5) ?
N3 C8 . 1.329(5) ?
N3 C9 . 1.366(5) ?
N3 H3A . 0.8600 ?
C1 C2 . 1.507(5) ?
C2 C3 . 1.368(5) ?
C3 C4 . 1.380(5) ?
C3 H3 . 0.9300 ?
C4 C5 . 1.372(6) ?
C4 H4 . 0.9300 ?
C5 C6 . 1.377(5) ?
C5 H5A . 0.9300 ?
C6 C7 . 1.509(5) ?
C8 H8 . 0.9300 ?
C9 C14 . 1.392(5) ?
C9 C10 . 1.391(5) ?
C10 C11 . 1.358(6) ?
C10 H10 . 0.9300 ?
C11 C12 . 1.396(6) ?
C11 H11 . 0.9300 ?
C12 C13 . 1.366(6) ?
C12 H12 . 0.9300 ?
C13 C14 . 1.389(5) ?
C13 H13 . 0.9300 ?
O2W H2A . 0.8500 ?
O2W H2B . 0.8500 ?

loop_
_geom_hbond_atom_site_label_D
_geom_hbond_atom_site_label_H
_geom_hbond_atom_site_label_A
_geom_hbond_site_symmetry_A
_geom_hbond_distance_DH
_geom_hbond_distance_HA
_geom_hbond_distance_DA
_geom_hbond_angle_DHA
O1W H1A O2 3_557 0.85 1.91 2.740(4) 164
O2W H2A O3 1_555 0.85 2.06 2.804(5) 145
O2W H2B O2w 3_567 0.85 2.25 3.037(9) 154
N3 H3A O2 3_657 0.86 1.90 2.756(4) 175
